data_7022804
loop_
_publ_author_name
'Tu, Jing'
'Li, Wenbo'
'Xue, Mingqiang'
'Zhang, Yong'
'Shen, Qi'

_publ_section_title
;
 Bridged bis(amidinate) lanthanide aryloxides: syntheses, structures, and
 catalytic activity for addition of amines to carbodiimides.
;
_journal_issue 16
_journal_name_full 'Dalton transactions (Cambridge, England : 2003)'
_journal_page_first 5890
_journal_page_last 5901
_journal_paper_doi 10.1039/c3dt33069a
_journal_volume 42
_journal_year 2013
_chemical_formula_moiety 'C53 H81 N4 O2 Si2 Yb'
_chemical_formula_sum 'C53 H81 N4 O2 Si2 Yb'
_chemical_formula_weight 1035.44
_chemical_name_systematic
;
?
;
_space_group_IT_number 19
_symmetry_cell_setting orthorhombic
_symmetry_Int_Tables_number 19
_symmetry_space_group_name_Hall 'P 2ac 2ab'
_symmetry_space_group_name_H-M 'P 21 21 21'
_atom_sites_solution_hydrogens geom
_atom_sites_solution_primary direct
_atom_sites_solution_secondary difmap
_audit_creation_method SHELXL-97
_cell_angle_alpha 90.00
_cell_angle_beta 90.00
_cell_angle_gamma 90.00
_cell_formula_units_Z 4
_cell_length_a 13.244(4)
_cell_length_b 19.003(6)
_cell_length_c 21.832(6)
_cell_measurement_reflns_used 19835
_cell_measurement_temperature 223(2)
_cell_measurement_theta_max 27.5
_cell_measurement_theta_min 3.0
_cell_volume 5495(3)
_computing_cell_refinement CrystalClear
_computing_data_collection CrystalClear
_computing_data_reduction CrystalStructure
_computing_molecular_graphics 'Bruker SHELXTL'
_computing_publication_material 'Bruker SHELXTL'
_computing_structure_refinement 'SHELXL-97 (Sheldrick, 1997)'
_computing_structure_solution 'SHELXS-97 (Sheldrick, 1990)'
_diffrn_ambient_temperature 223(2)
_diffrn_detector_area_resol_mean 14.63
_diffrn_measured_fraction_theta_full 0.986
_diffrn_measured_fraction_theta_max 0.986
_diffrn_measurement_device_type 'Rigaku Saturn'
_diffrn_measurement_method \w
_diffrn_radiation_monochromator graphite
_diffrn_radiation_source 'fine-focus sealed tube'
_diffrn_radiation_type MoK\a
_diffrn_radiation_wavelength 0.71075
_diffrn_reflns_av_R_equivalents 0.0475
_diffrn_reflns_av_unetI/netI 0.1010
_diffrn_reflns_limit_h_max 13
_diffrn_reflns_limit_h_min -16
_diffrn_reflns_limit_k_max 22
_diffrn_reflns_limit_k_min -17
_diffrn_reflns_limit_l_max 21
_diffrn_reflns_limit_l_min -26
_diffrn_reflns_number 19391
_diffrn_reflns_theta_full 25.50
_diffrn_reflns_theta_max 25.50
_diffrn_reflns_theta_min 3.00
_exptl_absorpt_coefficient_mu 1.785
_exptl_absorpt_correction_T_max 0.247
_exptl_absorpt_correction_T_min 0.148
_exptl_absorpt_correction_type multi-scan
_exptl_absorpt_process_details 'Jacobson, R. (1998) Private communication'
_exptl_crystal_colour yellow
_exptl_crystal_density_diffrn 1.252
_exptl_crystal_density_method 'not measured'
_exptl_crystal_description prism
_exptl_crystal_F_000 2164
_exptl_crystal_size_max 0.80
_exptl_crystal_size_mid 0.60
_exptl_crystal_size_min 0.40
_refine_diff_density_max 2.888
_refine_diff_density_min -1.122
_refine_diff_density_rms 0.141
_refine_ls_abs_structure_details 'Flack H D (1983), Acta Cryst. A39, 876-881'
_refine_ls_abs_structure_Flack -0.002(16)
_refine_ls_extinction_method none
_refine_ls_goodness_of_fit_ref 1.094
_refine_ls_hydrogen_treatment mixed
_refine_ls_matrix_type full
_refine_ls_number_parameters 572
_refine_ls_number_reflns 9737
_refine_ls_number_restraints 11
_refine_ls_restrained_S_all 1.098
_refine_ls_R_factor_all 0.0674
_refine_ls_R_factor_gt 0.0585
_refine_ls_shift/su_max 0.001
_refine_ls_shift/su_mean 0.000
_refine_ls_structure_factor_coef Fsqd
_refine_ls_weighting_details 'calc w=1/[\s^2^(Fo^2^)+(0.0791P)^2^+0.0000P] where P=(Fo^2^+2Fc^2^)/3'
_refine_ls_weighting_scheme calc
_refine_ls_wR_factor_gt 0.1428
_refine_ls_wR_factor_ref 0.1670
_reflns_number_gt 8340
_reflns_number_total 9737
_reflns_threshold_expression >2sigma(I)
_cod_data_source_file c3dt33069a.txt
_cod_data_source_block complex7
_cod_original_sg_symbol_H-M 'P 212121'
_cod_database_code 7022804

loop_
_symmetry_equiv_pos_as_xyz
'x, y, z'
'x+1/2, -y+1/2, -z'
'-x, y+1/2, -z+1/2'
'-x+1/2, -y, z+1/2'

loop_
_atom_site_label
_atom_site_type_symbol
_atom_site_fract_x
_atom_site_fract_y
_atom_site_fract_z
_atom_site_U_iso_or_equiv
_atom_site_adp_type
_atom_site_occupancy
_atom_site_symmetry_multiplicity
_atom_site_calc_flag
_atom_site_refinement_flags
_atom_site_disorder_assembly
_atom_site_disorder_group
Yb1 Yb 0.60914(3) 0.60714(2) 0.295773(19) 0.03442(14) Uani 1 1 d . . .
Si1 Si 0.5224(2) 0.57741(19) 0.12509(14) 0.0464(8) Uani 1 1 d . . .
Si2 Si 0.9593(2) 0.6699(2) 0.40404(15) 0.0479(8) Uani 1 1 d . . .
O1 O 0.5345(5) 0.5464(4) 0.3599(3) 0.0375(16) Uani 1 1 d . . .
O2 O 0.7556(5) 0.5934(4) 0.2651(3) 0.0417(18) Uani 1 1 d . . .
N1 N 0.5282(6) 0.6148(4) 0.1968(4) 0.0368(17) Uani 1 1 d . . .
N2 N 0.5045(7) 0.6967(5) 0.2713(4) 0.043(2) Uani 1 1 d . . .
N3 N 0.8328(7) 0.6673(5) 0.3773(4) 0.045(2) Uani 1 1 d D . .
H3 H 0.828(9) 0.630(3) 0.356(4) 0.054 Uiso 1 1 d D . .
N4 N 0.6621(6) 0.6943(4) 0.3697(4) 0.0370(19) Uani 1 1 d . . .
C1 C 0.4840(6) 0.6763(5) 0.2135(5) 0.036(2) Uani 1 1 d . . .
C2 C 0.7503(9) 0.7105(7) 0.3941(5) 0.046(3) Uani 1 1 d . . .
C3 C 0.4662(9) 0.7623(6) 0.2964(6) 0.052(3) Uani 1 1 d . . .
H3A H 0.4005 0.7544 0.3159 0.062 Uiso 1 1 calc R . .
H3B H 0.4573 0.7969 0.2635 0.062 Uiso 1 1 calc R . .
C4 C 0.5430(9) 0.7905(7) 0.3445(5) 0.055(3) Uani 1 1 d . . .
H4A H 0.6028 0.8079 0.3228 0.066 Uiso 1 1 calc R . .
H4B H 0.5125 0.8307 0.3658 0.066 Uiso 1 1 calc R . .
C5 C 0.5751(8) 0.7399(6) 0.3896(5) 0.041(2) Uani 1 1 d . . .
H5A H 0.5177 0.7096 0.3998 0.049 Uiso 1 1 calc R . .
H5B H 0.5945 0.7651 0.4270 0.049 Uiso 1 1 calc R . .
C6 C 0.4151(7) 0.7185(6) 0.1744(4) 0.040(3) Uani 1 1 d D . .
C7 C 0.4493(9) 0.7630(5) 0.1304(6) 0.052(3) Uani 1 1 d D . .
H7 H 0.5194 0.7687 0.1255 0.062 Uiso 1 1 calc R . .
C8 C 0.3855(11) 0.8000(6) 0.0929(6) 0.064(4) Uani 1 1 d D . .
H8 H 0.4117 0.8315 0.0637 0.076 Uiso 1 1 calc R . .
C9 C 0.2830(10) 0.7905(6) 0.0982(6) 0.058(3) Uani 1 1 d D . .
H9 H 0.2390 0.8147 0.0719 0.069 Uiso 1 1 calc R . .
C10 C 0.2443(8) 0.7458(6) 0.1419(5) 0.048(3) Uani 1 1 d D . .
H10 H 0.1743 0.7398 0.1465 0.058 Uiso 1 1 calc R . .
C11 C 0.3122(7) 0.7096(6) 0.1791(5) 0.041(3) Uani 1 1 d D . .
H11 H 0.2868 0.6780 0.2084 0.049 Uiso 1 1 calc R . .
C12 C 0.7648(9) 0.7635(7) 0.4398(5) 0.051(3) Uani 1 1 d . . .
C13 C 0.7747(9) 0.7518(7) 0.5013(5) 0.046(3) Uani 1 1 d . . .
H13 H 0.7716 0.7055 0.5164 0.055 Uiso 1 1 calc R . .
C14 C 0.7894(10) 0.8080(10) 0.5424(6) 0.073(5) Uani 1 1 d . . .
H14 H 0.7902 0.7987 0.5847 0.088 Uiso 1 1 calc R . .
C15 C 0.8019(9) 0.8718(7) 0.5240(7) 0.064(4) Uani 1 1 d . . .
H15 H 0.8200 0.9075 0.5517 0.077 Uiso 1 1 calc R . .
C16 C 0.7879(10) 0.8866(8) 0.4615(7) 0.068(4) Uani 1 1 d . . .
H16 H 0.7865 0.9333 0.4473 0.082 Uiso 1 1 calc R . .
C17 C 0.7758(10) 0.8290(8) 0.4203(6) 0.062(3) Uani 1 1 d . . .
H17 H 0.7757 0.8378 0.3779 0.075 Uiso 1 1 calc R . .
C18 C 0.5870(16) 0.6259(8) 0.0635(6) 0.097(6) Uani 1 1 d . . .
H18A H 0.5549 0.6713 0.0579 0.145 Uiso 1 1 calc R . .
H18B H 0.5828 0.5992 0.0257 0.145 Uiso 1 1 calc R . .
H18C H 0.6573 0.6327 0.0744 0.145 Uiso 1 1 calc R . .
C19 C 0.3916(10) 0.5564(6) 0.0986(5) 0.055(3) Uani 1 1 d . . .
H19A H 0.3830 0.5058 0.0969 0.083 Uiso 1 1 calc R . .
H19B H 0.3810 0.5763 0.0582 0.083 Uiso 1 1 calc R . .
H19C H 0.3431 0.5763 0.1270 0.083 Uiso 1 1 calc R . .
C20 C 0.5963(11) 0.4974(8) 0.1305(6) 0.071(4) Uani 1 1 d . . .
H20A H 0.6632 0.5085 0.1457 0.107 Uiso 1 1 calc R . .
H20B H 0.6018 0.4761 0.0903 0.107 Uiso 1 1 calc R . .
H20C H 0.5635 0.4649 0.1583 0.107 Uiso 1 1 calc R . .
C21 C 1.0093(10) 0.7632(7) 0.4095(7) 0.069(4) Uani 1 1 d . . .
H21A H 0.9893 0.7894 0.3734 0.103 Uiso 1 1 calc R . .
H21B H 1.0824 0.7622 0.4123 0.103 Uiso 1 1 calc R . .
H21C H 0.9818 0.7857 0.4457 0.103 Uiso 1 1 calc R . .
C22 C 1.0312(9) 0.6217(9) 0.3450(7) 0.082(5) Uani 1 1 d . . .
H22A H 1.0121 0.5724 0.3457 0.122 Uiso 1 1 calc R . .
H22B H 1.1029 0.6260 0.3533 0.122 Uiso 1 1 calc R . .
H22C H 1.0163 0.6414 0.3050 0.122 Uiso 1 1 calc R . .
C23 C 0.9693(11) 0.6275(8) 0.4805(6) 0.073(4) Uani 1 1 d . . .
H23A H 0.9416 0.6587 0.5114 0.109 Uiso 1 1 calc R . .
H23B H 1.0396 0.6180 0.4896 0.109 Uiso 1 1 calc R . .
H23C H 0.9317 0.5836 0.4803 0.109 Uiso 1 1 calc R . .
C24 C 0.4866(7) 0.4965(5) 0.3962(5) 0.035(2) Uani 1 1 d . . .
C25 C 0.3958(9) 0.4639(6) 0.3747(4) 0.047(3) Uani 1 1 d . . .
C26 C 0.3510(9) 0.4164(5) 0.4121(5) 0.039(2) Uani 1 1 d . . .
H26 H 0.2904 0.3957 0.3987 0.047 Uiso 1 1 calc R . .
C27 C 0.3878(9) 0.3966(7) 0.4677(4) 0.054(3) Uani 1 1 d . . .
C28 C 0.4720(8) 0.4288(5) 0.4886(5) 0.036(2) Uani 1 1 d . . .
H28 H 0.4962 0.4166 0.5276 0.043 Uiso 1 1 calc R . .
C29 C 0.5255(7) 0.4803(6) 0.4545(4) 0.036(2) Uani 1 1 d . . .
C30 C 0.3505(9) 0.4824(7) 0.3116(5) 0.057(3) Uani 1 1 d . . .
C31 C 0.4223(13) 0.4582(6) 0.2615(6) 0.074(5) Uani 1 1 d . . .
H31A H 0.4885 0.4785 0.2684 0.110 Uiso 1 1 calc R . .
H31B H 0.3969 0.4734 0.2220 0.110 Uiso 1 1 calc R . .
H31C H 0.4272 0.4073 0.2621 0.110 Uiso 1 1 calc R . .
C32 C 0.3246(9) 0.5611(6) 0.3062(6) 0.056(3) Uani 1 1 d . . .
H32A H 0.2823 0.5750 0.3404 0.084 Uiso 1 1 calc R . .
H32B H 0.2889 0.5695 0.2681 0.084 Uiso 1 1 calc R . .
H32C H 0.3864 0.5885 0.3067 0.084 Uiso 1 1 calc R . .
C33 C 0.2507(11) 0.4415(7) 0.3004(8) 0.081(5) Uani 1 1 d . . .
H33A H 0.2641 0.3914 0.3012 0.122 Uiso 1 1 calc R . .
H33B H 0.2232 0.4545 0.2608 0.122 Uiso 1 1 calc R . .
H33C H 0.2024 0.4532 0.3322 0.122 Uiso 1 1 calc R . .
C34 C 0.3379(10) 0.3378(7) 0.5036(5) 0.060(3) Uani 1 1 d . . .
H34A H 0.3814 0.3239 0.5372 0.090 Uiso 1 1 calc R . .
H34B H 0.3265 0.2979 0.4768 0.090 Uiso 1 1 calc R . .
H34C H 0.2738 0.3542 0.5197 0.090 Uiso 1 1 calc R . .
C35 C 0.6173(9) 0.5173(7) 0.4843(5) 0.048(3) Uani 1 1 d . . .
C36 C 0.6481(11) 0.4823(9) 0.5440(6) 0.081(5) Uani 1 1 d . . .
H36A H 0.5948 0.4882 0.5740 0.122 Uiso 1 1 calc R . .
H36B H 0.7096 0.5038 0.5592 0.122 Uiso 1 1 calc R . .
H36C H 0.6597 0.4325 0.5370 0.122 Uiso 1 1 calc R . .
C37 C 0.7100(8) 0.5122(9) 0.4424(6) 0.071(4) Uani 1 1 d . . .
H37A H 0.7683 0.5320 0.4632 0.107 Uiso 1 1 calc R . .
H37B H 0.6974 0.5383 0.4050 0.107 Uiso 1 1 calc R . .
H37C H 0.7230 0.4633 0.4326 0.107 Uiso 1 1 calc R . .
C38 C 0.5868(11) 0.5936(7) 0.4985(6) 0.068(4) Uani 1 1 d . . .
H38A H 0.5346 0.5939 0.5298 0.102 Uiso 1 1 calc R . .
H38B H 0.5612 0.6158 0.4616 0.102 Uiso 1 1 calc R . .
H38C H 0.6452 0.6194 0.5132 0.102 Uiso 1 1 calc R . .
C39 C 0.8394(8) 0.5798(6) 0.2310(4) 0.039(2) Uani 1 1 d . . .
C40 C 0.8809(9) 0.5109(6) 0.2332(4) 0.044(2) Uani 1 1 d . . .
C41 C 0.9749(7) 0.4981(6) 0.2062(5) 0.043(2) Uani 1 1 d . . .
H41 H 1.0023 0.4525 0.2077 0.052 Uiso 1 1 calc R . .
C42 C 1.0284(8) 0.5512(6) 0.1774(5) 0.040(2) Uani 1 1 d . . .
C43 C 0.9840(7) 0.6167(7) 0.1729(4) 0.043(3) Uani 1 1 d . . .
H43 H 1.0181 0.6523 0.1514 0.051 Uiso 1 1 calc R . .
C44 C 0.8902(7) 0.6320(5) 0.1990(4) 0.036(2) Uani 1 1 d . A .
C45 C 0.8315(9) 0.4478(6) 0.2650(5) 0.048(3) Uani 1 1 d . . .
C46 C 0.8429(12) 0.3805(6) 0.2193(7) 0.084(5) Uani 1 1 d . . .
H46A H 0.8112 0.3911 0.1803 0.126 Uiso 1 1 calc R . .
H46B H 0.8104 0.3398 0.2375 0.126 Uiso 1 1 calc R . .
H46C H 0.9139 0.3704 0.2128 0.126 Uiso 1 1 calc R . .
C47 C 0.7187(9) 0.4457(8) 0.2802(6) 0.065(4) Uani 1 1 d . . .
H47A H 0.7019 0.4852 0.3065 0.097 Uiso 1 1 calc R . .
H47B H 0.7031 0.4021 0.3012 0.097 Uiso 1 1 calc R . .
H47C H 0.6798 0.4486 0.2427 0.097 Uiso 1 1 calc R . .
C48 C 0.8896(12) 0.4340(9) 0.3265(6) 0.082(5) Uani 1 1 d . . .
H48A H 0.9567 0.4542 0.3239 0.123 Uiso 1 1 calc R . .
H48B H 0.8949 0.3837 0.3333 0.123 Uiso 1 1 calc R . .
H48C H 0.8531 0.4555 0.3601 0.123 Uiso 1 1 calc R . .
C49 C 1.1317(8) 0.5361(6) 0.1501(5) 0.047(3) Uani 1 1 d . . .
H49A H 1.1298 0.5444 0.1063 0.071 Uiso 1 1 calc R . .
H49B H 1.1497 0.4874 0.1578 0.071 Uiso 1 1 calc R . .
H49C H 1.1814 0.5668 0.1687 0.071 Uiso 1 1 calc R . .
C50 C 0.8493(7) 0.7060(6) 0.1913(5) 0.051(3) Uani 1 1 d D . .
C51 C 0.858(2) 0.7299(13) 0.1235(8) 0.058(3) Uiso 0.50 1 d PD A 1
H51A H 0.8049 0.7080 0.0996 0.086 Uiso 0.50 1 calc PR A 1
H51B H 0.9233 0.7159 0.1073 0.086 Uiso 0.50 1 calc PR A 1
H51C H 0.8516 0.7807 0.1212 0.086 Uiso 0.50 1 calc PR A 1
C51' C 0.9198(18) 0.7555(12) 0.1534(11) 0.058(3) Uiso 0.50 1 d PD A 2
H51D H 0.9709 0.7755 0.1801 0.086 Uiso 0.50 1 calc PR A 2
H51E H 0.8801 0.7931 0.1354 0.086 Uiso 0.50 1 calc PR A 2
H51F H 0.9522 0.7287 0.1211 0.086 Uiso 0.50 1 calc PR A 2
C52 C 0.9169(19) 0.7591(12) 0.2234(11) 0.058(3) Uiso 0.50 1 d PD A 1
H52A H 0.9071 0.7557 0.2674 0.086 Uiso 0.50 1 calc PR A 1
H52B H 0.8998 0.8062 0.2098 0.086 Uiso 0.50 1 calc PR A 1
H52C H 0.9869 0.7492 0.2136 0.086 Uiso 0.50 1 calc PR A 1
C52' C 0.862(2) 0.7573(12) 0.2448(10) 0.058(3) Uiso 0.50 1 d PD A 2
H52D H 0.8248 0.7401 0.2800 0.086 Uiso 0.50 1 calc PR A 2
H52E H 0.8364 0.8032 0.2331 0.086 Uiso 0.50 1 calc PR A 2
H52F H 0.9331 0.7612 0.2552 0.086 Uiso 0.50 1 calc PR A 2
C53 C 0.7450(15) 0.7201(17) 0.2198(12) 0.058(3) Uiso 0.50 1 d PD A 1
H53A H 0.7228 0.6787 0.2421 0.086 Uiso 0.50 1 calc PR A 1
H53B H 0.6969 0.7308 0.1876 0.086 Uiso 0.50 1 calc PR A 1
H53C H 0.7495 0.7597 0.2477 0.086 Uiso 0.50 1 calc PR A 1
C53' C 0.7354(13) 0.7143(16) 0.1959(13) 0.058(3) Uiso 0.50 1 d PD A 2
H53D H 0.7084 0.6784 0.2229 0.086 Uiso 0.50 1 calc PR A 2
H53E H 0.7057 0.7092 0.1555 0.086 Uiso 0.50 1 calc PR A 2
H53F H 0.7194 0.7604 0.2122 0.086 Uiso 0.50 1 calc PR A 2

loop_
_atom_site_aniso_label
_atom_site_aniso_U_11
_atom_site_aniso_U_22
_atom_site_aniso_U_33
_atom_site_aniso_U_23
_atom_site_aniso_U_13
_atom_site_aniso_U_12
Yb1 0.0284(2) 0.0374(2) 0.0375(2) -0.0012(2) 0.00597(19) -0.0005(2)
Si1 0.0302(15) 0.068(2) 0.0413(17) -0.0084(15) 0.0044(13) -0.0037(14)
Si2 0.0324(15) 0.062(2) 0.0490(18) -0.0035(15) -0.0039(14) 0.0009(15)
O1 0.037(4) 0.032(4) 0.043(4) -0.012(3) 0.009(3) 0.005(3)
O2 0.031(3) 0.041(5) 0.053(4) 0.001(3) 0.007(3) 0.017(3)
N1 0.031(4) 0.036(4) 0.043(4) -0.005(4) -0.004(4) 0.006(4)
N2 0.034(5) 0.053(6) 0.041(5) 0.001(4) -0.011(4) -0.001(4)
N3 0.050(5) 0.036(5) 0.049(5) -0.020(4) 0.004(5) -0.006(5)
N4 0.028(4) 0.040(5) 0.043(5) -0.010(4) 0.005(4) 0.005(4)
C1 0.015(4) 0.041(5) 0.051(6) 0.007(5) -0.003(4) -0.016(4)
C2 0.041(6) 0.065(8) 0.033(6) -0.003(5) 0.008(5) -0.003(6)
C3 0.044(6) 0.054(7) 0.056(7) 0.008(6) 0.005(7) 0.003(5)
C4 0.045(7) 0.078(9) 0.043(6) -0.008(6) 0.000(6) -0.003(6)
C5 0.040(6) 0.041(6) 0.041(6) -0.005(5) 0.001(5) 0.005(5)
C6 0.031(6) 0.055(7) 0.035(5) 0.005(5) 0.001(4) 0.008(5)
C7 0.042(6) 0.022(5) 0.091(9) -0.002(6) 0.010(6) -0.005(5)
C8 0.084(9) 0.044(7) 0.064(8) 0.024(6) 0.016(8) 0.016(8)
C9 0.060(8) 0.040(7) 0.074(9) 0.011(6) -0.010(7) 0.008(6)
C10 0.035(6) 0.041(6) 0.069(8) -0.012(6) -0.020(6) -0.001(5)
C11 0.039(6) 0.043(6) 0.040(6) 0.000(5) -0.002(5) -0.014(5)
C12 0.036(6) 0.072(9) 0.046(7) 0.003(6) 0.007(5) -0.022(6)
C13 0.041(6) 0.049(7) 0.048(6) -0.006(5) -0.002(5) -0.008(5)
C14 0.055(8) 0.125(14) 0.039(7) -0.029(8) 0.006(6) -0.036(9)
C15 0.052(7) 0.065(9) 0.075(9) -0.039(7) 0.006(7) -0.029(7)
C16 0.071(8) 0.045(7) 0.089(10) -0.010(7) 0.002(8) 0.026(7)
C17 0.062(8) 0.069(9) 0.056(7) -0.004(7) -0.001(6) -0.020(7)
C18 0.167(19) 0.055(9) 0.068(9) -0.009(7) 0.036(11) 0.008(11)
C19 0.049(6) 0.056(7) 0.061(7) -0.012(5) -0.009(7) 0.001(7)
C20 0.065(9) 0.098(11) 0.050(7) -0.030(7) 0.006(7) 0.007(9)
C21 0.040(7) 0.056(9) 0.111(12) -0.008(8) -0.011(7) -0.007(6)
C22 0.037(6) 0.108(13) 0.100(11) -0.061(10) -0.012(7) 0.029(8)
C23 0.063(8) 0.081(11) 0.074(9) 0.020(7) -0.016(8) -0.015(8)
C24 0.032(5) 0.036(5) 0.037(5) 0.007(4) 0.007(4) -0.008(4)
C25 0.035(5) 0.075(8) 0.032(5) -0.008(5) -0.003(5) 0.006(6)
C26 0.048(6) 0.022(5) 0.047(6) -0.004(4) 0.009(5) -0.006(4)
C27 0.044(6) 0.090(9) 0.029(5) -0.006(6) 0.004(5) -0.018(8)
C28 0.047(6) 0.022(5) 0.039(5) 0.004(4) 0.007(5) 0.007(4)
C29 0.028(5) 0.049(6) 0.030(5) -0.003(4) 0.003(4) -0.007(4)
C30 0.046(6) 0.082(9) 0.043(7) 0.014(6) -0.009(5) -0.028(6)
C31 0.130(15) 0.028(6) 0.064(8) -0.012(6) -0.003(9) -0.004(8)
C32 0.040(6) 0.045(6) 0.083(9) 0.017(6) -0.016(7) -0.020(5)
C33 0.080(9) 0.072(9) 0.091(10) 0.020(8) -0.032(9) -0.056(8)
C34 0.062(8) 0.058(8) 0.060(7) 0.000(6) 0.012(6) -0.026(7)
C35 0.029(5) 0.082(8) 0.034(5) 0.011(5) 0.003(5) 0.005(6)
C36 0.057(8) 0.136(15) 0.051(8) 0.039(8) -0.007(7) -0.040(9)
C37 0.023(5) 0.121(14) 0.070(9) 0.027(8) -0.001(6) -0.009(7)
C38 0.069(9) 0.070(10) 0.065(8) -0.006(6) 0.023(7) -0.016(7)
C39 0.027(5) 0.053(6) 0.037(5) -0.001(5) 0.003(4) 0.006(5)
C40 0.043(6) 0.056(7) 0.032(5) -0.001(4) 0.002(5) -0.006(6)
C41 0.037(5) 0.046(6) 0.046(6) -0.010(6) 0.006(6) 0.018(5)
C42 0.032(5) 0.051(7) 0.036(5) 0.005(5) -0.002(5) 0.004(5)
C43 0.023(4) 0.067(8) 0.039(5) 0.002(5) 0.007(4) -0.004(5)
C44 0.030(4) 0.039(5) 0.039(5) -0.012(4) -0.003(6) 0.014(4)
C45 0.051(7) 0.033(6) 0.059(7) -0.006(5) 0.021(6) 0.016(5)
C46 0.108(11) 0.030(6) 0.114(12) 0.005(7) 0.054(10) -0.016(7)
C47 0.044(7) 0.079(10) 0.072(9) 0.027(7) 0.020(6) 0.016(6)
C48 0.052(7) 0.123(13) 0.071(9) 0.051(8) 0.005(8) 0.011(9)
C49 0.041(7) 0.039(6) 0.061(7) 0.001(5) 0.010(5) 0.005(5)
C50 0.027(5) 0.081(9) 0.044(7) -0.009(6) 0.003(5) 0.011(5)

loop_
_atom_type_symbol
_atom_type_description
_atom_type_scat_dispersion_real
_atom_type_scat_dispersion_imag
_atom_type_scat_source
C C 0.0033 0.0016 'International Tables Vol C Tables 4.2.6.8 and 6.1.1.4'
H H 0.0000 0.0000 'International Tables Vol C Tables 4.2.6.8 and 6.1.1.4'
N N 0.0061 0.0033 'International Tables Vol C Tables 4.2.6.8 and 6.1.1.4'
O O 0.0106 0.0060 'International Tables Vol C Tables 4.2.6.8 and 6.1.1.4'
Yb Yb -0.3850 5.5486 'International Tables Vol C Tables 4.2.6.8 and 6.1.1.4'
Si Si 0.0817 0.0704 'International Tables Vol C Tables 4.2.6.8 and 6.1.1.4'

loop_
_geom_angle_atom_site_label_1
_geom_angle_atom_site_label_2
_geom_angle_atom_site_label_3
_geom_angle
O1 Yb1 O2 126.7(3)
O1 Yb1 N2 106.7(3)
O2 Yb1 N2 126.4(3)
O1 Yb1 N1 115.3(3)
O2 Yb1 N1 97.7(3)
N2 Yb1 N1 58.0(3)
O1 Yb1 N4 94.0(3)
O2 Yb1 N4 91.7(3)
N2 Yb1 N4 79.6(3)
N1 Yb1 N4 133.2(3)
O1 Yb1 C1 114.7(3)
O2 Yb1 C1 114.2(3)
N2 Yb1 C1 28.8(3)
N1 Yb1 C1 29.3(3)
N4 Yb1 C1 106.3(3)
N1 Si1 C20 105.3(5)
N1 Si1 C18 115.9(6)
C20 Si1 C18 102.5(7)
N1 Si1 C19 114.2(5)
C20 Si1 C19 110.0(6)
C18 Si1 C19 108.1(8)
N3 Si2 C22 104.1(5)
N3 Si2 C23 110.6(6)
C22 Si2 C23 112.1(8)
N3 Si2 C21 112.1(5)
C22 Si2 C21 109.1(7)
C23 Si2 C21 108.9(7)
C24 O1 Yb1 170.6(6)
C39 O2 Yb1 164.9(6)
C1 N1 Si1 125.5(7)
C1 N1 Yb1 90.2(6)
Si1 N1 Yb1 143.9(4)
C1 N2 C3 121.9(9)
C1 N2 Yb1 97.4(7)
C3 N2 Yb1 140.5(7)
C2 N3 Si2 128.9(7)
C2 N3 H3 125(8)
Si2 N3 H3 105(8)
C2 N4 C5 115.2(8)
C2 N4 Yb1 133.3(7)
C5 N4 Yb1 111.4(6)
N2 C1 N1 114.3(9)
N2 C1 C6 120.4(10)
N1 C1 C6 125.2(9)
N2 C1 Yb1 53.8(5)
N1 C1 Yb1 60.5(5)
C6 C1 Yb1 174.2(8)
N4 C2 N3 116.3(10)
N4 C2 C12 124.3(10)
N3 C2 C12 119.0(10)
N2 C3 C4 108.7(9)
N2 C3 H3A 109.9
C4 C3 H3A 109.9
N2 C3 H3B 109.9
C4 C3 H3B 109.9
H3A C3 H3B 108.3
C5 C4 C3 115.0(11)
C5 C4 H4A 108.5
C3 C4 H4A 108.5
C5 C4 H4B 108.5
C3 C4 H4B 108.5
H4A C4 H4B 107.5
C4 C5 N4 114.4(9)
C4 C5 H5A 108.7
N4 C5 H5A 108.7
C4 C5 H5B 108.7
N4 C5 H5B 108.7
H5A C5 H5B 107.6
C7 C6 C11 117.4(10)
C7 C6 C1 122.5(9)
C11 C6 C1 120.0(9)
C6 C7 C8 122.4(11)
C6 C7 H7 118.8
C8 C7 H7 118.8
C9 C8 C7 119.3(11)
C9 C8 H8 120.3
C7 C8 H8 120.3
C8 C9 C10 120.5(11)
C8 C9 H9 119.7
C10 C9 H9 119.7
C9 C10 C11 117.9(10)
C9 C10 H10 121.0
C11 C10 H10 121.0
C6 C11 C10 122.4(10)
C6 C11 H11 118.8
C10 C11 H11 118.8
C17 C12 C13 117.3(12)
C17 C12 C2 116.9(11)
C13 C12 C2 125.6(12)
C12 C13 C14 121.0(13)
C12 C13 H13 119.5
C14 C13 H13 119.5
C15 C14 C13 122.2(13)
C15 C14 H14 118.9
C13 C14 H14 118.9
C14 C15 C16 118.4(12)
C14 C15 H15 120.8
C16 C15 H15 120.8
C15 C16 C17 118.3(13)
C15 C16 H16 120.9
C17 C16 H16 120.9
C12 C17 C16 122.1(13)
C12 C17 H17 119.0
C16 C17 H17 119.0
Si1 C18 H18A 109.5
Si1 C18 H18B 109.5
H18A C18 H18B 109.5
Si1 C18 H18C 109.5
H18A C18 H18C 109.5
H18B C18 H18C 109.5
Si1 C19 H19A 109.5
Si1 C19 H19B 109.5
H19A C19 H19B 109.5
Si1 C19 H19C 109.5
H19A C19 H19C 109.5
H19B C19 H19C 109.5
Si1 C20 H20A 109.5
Si1 C20 H20B 109.5
H20A C20 H20B 109.5
Si1 C20 H20C 109.5
H20A C20 H20C 109.5
H20B C20 H20C 109.5
Si2 C21 H21A 109.5
Si2 C21 H21B 109.5
H21A C21 H21B 109.5
Si2 C21 H21C 109.5
H21A C21 H21C 109.5
H21B C21 H21C 109.5
Si2 C22 H22A 109.5
Si2 C22 H22B 109.5
H22A C22 H22B 109.5
Si2 C22 H22C 109.5
H22A C22 H22C 109.5
H22B C22 H22C 109.5
Si2 C23 H23A 109.5
Si2 C23 H23B 109.5
H23A C23 H23B 109.5
Si2 C23 H23C 109.5
H23A C23 H23C 109.5
H23B C23 H23C 109.5
O1 C24 C29 119.9(9)
O1 C24 C25 119.4(9)
C29 C24 C25 120.6(9)
C26 C25 C24 117.3(9)
C26 C25 C30 121.3(10)
C24 C25 C30 121.4(10)
C25 C26 C27 124.4(11)
C25 C26 H26 117.8
C27 C26 H26 117.8
C28 C27 C26 118.1(11)
C28 C27 C34 121.3(10)
C26 C27 C34 120.6(10)
C27 C28 C29 123.2(10)
C27 C28 H28 118.4
C29 C28 H28 118.4
C24 C29 C28 116.3(9)
C24 C29 C35 124.7(9)
C28 C29 C35 118.9(9)
C31 C30 C32 112.2(10)
C31 C30 C25 109.3(11)
C32 C30 C25 112.1(10)
C31 C30 C33 105.5(12)
C32 C30 C33 106.6(11)
C25 C30 C33 111.0(10)
C30 C31 H31A 109.5
C30 C31 H31B 109.5
H31A C31 H31B 109.5
C30 C31 H31C 109.5
H31A C31 H31C 109.5
H31B C31 H31C 109.5
C30 C32 H32A 109.5
C30 C32 H32B 109.5
H32A C32 H32B 109.5
C30 C32 H32C 109.5
H32A C32 H32C 109.5
H32B C32 H32C 109.5
C30 C33 H33A 109.5
C30 C33 H33B 109.5
H33A C33 H33B 109.5
C30 C33 H33C 109.5
H33A C33 H33C 109.5
H33B C33 H33C 109.5
C27 C34 H34A 109.5
C27 C34 H34B 109.5
H34A C34 H34B 109.5
C27 C34 H34C 109.5
H34A C34 H34C 109.5
H34B C34 H34C 109.5
C36 C35 C37 105.6(10)
C36 C35 C38 108.1(11)
C37 C35 C38 113.0(11)
C36 C35 C29 111.9(10)
C37 C35 C29 110.4(9)
C38 C35 C29 107.9(10)
C35 C36 H36A 109.5
C35 C36 H36B 109.5
H36A C36 H36B 109.5
C35 C36 H36C 109.5
H36A C36 H36C 109.5
H36B C36 H36C 109.5
C35 C37 H37A 109.5
C35 C37 H37B 109.5
H37A C37 H37B 109.5
C35 C37 H37C 109.5
H37A C37 H37C 109.5
H37B C37 H37C 109.5
C35 C38 H38A 109.5
C35 C38 H38B 109.5
H38A C38 H38B 109.5
C35 C38 H38C 109.5
H38A C38 H38C 109.5
H38B C38 H38C 109.5
O2 C39 C44 122.3(9)
O2 C39 C40 118.2(9)
C44 C39 C40 119.2(9)
C41 C40 C39 119.3(10)
C41 C40 C45 115.8(10)
C39 C40 C45 124.8(10)
C42 C41 C40 121.4(10)
C42 C41 H41 119.3
C40 C41 H41 119.3
C43 C42 C41 118.1(9)
C43 C42 C49 121.7(10)
C41 C42 C49 120.1(10)
C42 C43 C44 122.5(10)
C42 C43 H43 118.7
C44 C43 H43 118.7
C39 C44 C43 119.2(9)
C39 C44 C50 123.1(9)
C43 C44 C50 117.7(9)
C40 C45 C47 122.4(10)
C40 C45 C48 108.0(11)
C47 C45 C48 106.7(10)
C40 C45 C46 107.4(9)
C47 C45 C46 101.7(11)
C48 C45 C46 110.3(11)
C45 C46 H46A 109.5
C45 C46 H46B 109.5
H46A C46 H46B 109.5
C45 C46 H46C 109.5
H46A C46 H46C 109.5
H46B C46 H46C 109.5
C45 C47 H47A 109.5
C45 C47 H47B 109.5
H47A C47 H47B 109.5
C45 C47 H47C 109.5
H47A C47 H47C 109.5
H47B C47 H47C 109.5
C45 C48 H48A 109.5
C45 C48 H48B 109.5
H48A C48 H48B 109.5
C45 C48 H48C 109.5
H48A C48 H48C 109.5
H48B C48 H48C 109.5
C42 C49 H49A 109.5
C42 C49 H49B 109.5
H49A C49 H49B 109.5
C42 C49 H49C 109.5
H49A C49 H49C 109.5
H49B C49 H49C 109.5
C44 C50 C52 110.7(13)
C44 C50 C53' 116.2(15)
C52 C50 C53' 119.1(18)
C44 C50 C52' 117.8(13)
C52 C50 C52' 32.9(12)
C53' C50 C52' 89.7(17)
C44 C50 C53 115.9(14)
C52 C50 C53 103.1(16)
C53' C50 C53 20.6(14)
C52' C50 C53 71.4(15)
C44 C50 C51 110.5(12)
C52 C50 C51 101.7(15)
C53' C50 C51 96.1(16)
C52' C50 C51 122.2(16)
C53 C50 C51 113.7(16)
C44 C50 C51' 113.8(12)
C52 C50 C51' 59.6(14)
C53' C50 C51' 124.5(17)
C52' C50 C51' 87.4(16)
C53 C50 C51' 130.2(17)
C51 C50 C51' 43.5(12)
C50 C51 H51A 109.5
C50 C51 H51B 109.5
H51A C51 H51B 109.5
C50 C51 H51C 109.5
H51A C51 H51C 109.5
H51B C51 H51C 109.5
C50 C51' H51D 109.5
C50 C51' H51E 109.5
H51D C51' H51E 109.5
C50 C51' H51F 109.5
H51D C51' H51F 109.5
H51E C51' H51F 109.5
C50 C52 H52A 109.5
C50 C52 H52B 109.5
H52A C52 H52B 109.5
C50 C52 H52C 109.5
H52A C52 H52C 109.5
H52B C52 H52C 109.5
C50 C52' H52D 109.5
C50 C52' H52E 109.5
H52D C52' H52E 109.5
C50 C52' H52F 109.5
H52D C52' H52F 109.5
H52E C52' H52F 109.5
C50 C53 H53A 109.5
C50 C53 H53B 109.5
H53A C53 H53B 109.5
C50 C53 H53C 109.5
H53A C53 H53C 109.5
H53B C53 H53C 109.5
C50 C53' H53D 109.5
C50 C53' H53E 109.5
H53D C53' H53E 109.5
C50 C53' H53F 109.5
H53D C53' H53F 109.5
H53E C53' H53F 109.5

loop_
_geom_bond_atom_site_label_1
_geom_bond_atom_site_label_2
_geom_bond_distance
Yb1 O1 2.066(7)
Yb1 O2 2.069(7)
Yb1 N2 2.259(9)
Yb1 N1 2.416(8)
Yb1 N4 2.417(8)
Yb1 C1 2.776(10)
Si1 N1 1.722(8)
Si1 C20 1.811(15)
Si1 C18 1.841(15)
Si1 C19 1.869(13)
Si2 N3 1.775(10)
Si2 C22 1.845(12)
Si2 C23 1.858(13)
Si2 C21 1.897(13)
O1 C24 1.389(12)
O2 C39 1.360(12)
N1 C1 1.356(13)
N2 C1 1.349(13)
N2 C3 1.454(15)
N3 C2 1.414(15)
N3 H3 0.859(10)
N4 C2 1.320(14)
N4 C5 1.506(12)
C1 C6 1.484(13)
C2 C12 1.431(16)
C3 C4 1.558(16)
C3 H3A 0.9800
C3 H3B 0.9800
C4 C5 1.440(16)
C4 H4A 0.9800
C4 H4B 0.9800
C5 H5A 0.9800
C5 H5B 0.9800
C6 C7 1.357(12)
C6 C11 1.377(12)
C7 C8 1.371(17)
C7 H7 0.9400
C8 C9 1.375(14)
C8 H8 0.9400
C9 C10 1.376(13)
C9 H9 0.9400
C10 C11 1.392(15)
C10 H10 0.9400
C11 H11 0.9400
C12 C17 1.322(18)
C12 C13 1.368(16)
C13 C14 1.409(17)
C13 H13 0.9400
C14 C15 1.29(2)
C14 H14 0.9400
C15 C16 1.404(19)
C15 H15 0.9400
C16 C17 1.428(18)
C16 H16 0.9400
C17 H17 0.9400
C18 H18A 0.9700
C18 H18B 0.9700
C18 H18C 0.9700
C19 H19A 0.9700
C19 H19B 0.9700
C19 H19C 0.9700
C20 H20A 0.9700
C20 H20B 0.9700
C20 H20C 0.9700
C21 H21A 0.9700
C21 H21B 0.9700
C21 H21C 0.9700
C22 H22A 0.9700
C22 H22B 0.9700
C22 H22C 0.9700
C23 H23A 0.9700
C23 H23B 0.9700
C23 H23C 0.9700
C24 C29 1.406(14)
C24 C25 1.432(15)
C25 C26 1.354(15)
C25 C30 1.543(14)
C26 C27 1.362(14)
C26 H26 0.9400
C27 C28 1.352(15)
C27 C34 1.515(16)
C28 C29 1.419(14)
C28 H28 0.9400
C29 C35 1.548(15)
C30 C31 1.521(18)
C30 C32 1.539(17)
C30 C33 1.552(15)
C31 H31A 0.9700
C31 H31B 0.9700
C31 H31C 0.9700
C32 H32A 0.9700
C32 H32B 0.9700
C32 H32C 0.9700
C33 H33A 0.9700
C33 H33B 0.9700
C33 H33C 0.9700
C34 H34A 0.9700
C34 H34B 0.9700
C34 H34C 0.9700
C35 C36 1.519(15)
C35 C37 1.534(16)
C35 C38 1.538(17)
C36 H36A 0.9700
C36 H36B 0.9700
C36 H36C 0.9700
C37 H37A 0.9700
C37 H37B 0.9700
C37 H37C 0.9700
C38 H38A 0.9700
C38 H38B 0.9700
C38 H38C 0.9700
C39 C44 1.387(15)
C39 C40 1.422(15)
C40 C41 1.398(15)
C40 C45 1.531(16)
C41 C42 1.384(15)
C41 H41 0.9400
C42 C43 1.380(16)
C42 C49 1.520(14)
C43 C44 1.398(13)
C43 H43 0.9400
C44 C50 1.517(14)
C45 C47 1.531(16)
C45 C48 1.569(17)
C45 C46 1.630(16)
C46 H46A 0.9700
C46 H46B 0.9700
C46 H46C 0.9700
C47 H47A 0.9700
C47 H47B 0.9700
C47 H47C 0.9700
C48 H48A 0.9700
C48 H48B 0.9700
C48 H48C 0.9700
C49 H49A 0.9700
C49 H49B 0.9700
C49 H49C 0.9700
C50 C52 1.519(17)
C50 C53' 1.520(17)
C50 C52' 1.530(16)
C50 C53 1.539(17)
C50 C51 1.553(16)
C50 C51' 1.563(17)
C51 H51A 0.9700
C51 H51B 0.9700
C51 H51C 0.9700
C51' H51D 0.9700
C51' H51E 0.9700
C51' H51F 0.9700
C52 H52A 0.9700
C52 H52B 0.9700
C52 H52C 0.9700
C52' H52D 0.9700
C52' H52E 0.9700
C52' H52F 0.9700
C53 H53A 0.9700
C53 H53B 0.9700
C53 H53C 0.9700
C53' H53D 0.9700
C53' H53E 0.9700
C53' H53F 0.9700

loop_
_geom_torsion_atom_site_label_1
_geom_torsion_atom_site_label_2
_geom_torsion_atom_site_label_3
_geom_torsion_atom_site_label_4
_geom_torsion
O2 Yb1 O1 C24 -62(4)
N2 Yb1 O1 C24 123(4)
N1 Yb1 O1 C24 61(4)
N4 Yb1 O1 C24 -157(4)
C1 Yb1 O1 C24 93(4)
O1 Yb1 O2 C39 112(3)
N2 Yb1 O2 C39 -74(3)
N1 Yb1 O2 C39 -18(3)
N4 Yb1 O2 C39 -152(3)
C1 Yb1 O2 C39 -43(3)
C20 Si1 N1 C1 179.3(9)
C18 Si1 N1 C1 66.8(11)
C19 Si1 N1 C1 -59.9(9)
C20 Si1 N1 Yb1 8.9(10)
C18 Si1 N1 Yb1 -103.6(10)
C19 Si1 N1 Yb1 129.7(8)
O1 Yb1 N1 C1 95.8(5)
O2 Yb1 N1 C1 -127.2(5)
N2 Yb1 N1 C1 1.2(5)
N4 Yb1 N1 C1 -27.5(7)
O1 Yb1 N1 Si1 -92.0(8)
O2 Yb1 N1 Si1 45.0(8)
N2 Yb1 N1 Si1 173.4(9)
N4 Yb1 N1 Si1 144.7(7)
C1 Yb1 N1 Si1 172.2(12)
O1 Yb1 N2 C1 -111.0(6)
O2 Yb1 N2 C1 73.5(7)
N1 Yb1 N2 C1 -1.2(5)
N4 Yb1 N2 C1 157.9(6)
O1 Yb1 N2 C3 74.3(12)
O2 Yb1 N2 C3 -101.2(12)
N1 Yb1 N2 C3 -175.9(13)
N4 Yb1 N2 C3 -16.8(11)
C1 Yb1 N2 C3 -174.7(15)
C22 Si2 N3 C2 -161.1(11)
C23 Si2 N3 C2 78.3(12)
C21 Si2 N3 C2 -43.3(12)
O1 Yb1 N4 C2 108.7(10)
O2 Yb1 N4 C2 -18.2(10)
N2 Yb1 N4 C2 -145.0(11)
N1 Yb1 N4 C2 -120.5(10)
C1 Yb1 N4 C2 -134.1(10)
O1 Yb1 N4 C5 -73.5(7)
O2 Yb1 N4 C5 159.6(7)
N2 Yb1 N4 C5 32.8(7)
N1 Yb1 N4 C5 57.3(8)
C1 Yb1 N4 C5 43.7(7)
C3 N2 C1 N1 178.0(9)
Yb1 N2 C1 N1 2.0(8)
C3 N2 C1 C6 -4.1(14)
Yb1 N2 C1 C6 179.9(7)
C3 N2 C1 Yb1 176.0(11)
Si1 N1 C1 N2 -176.2(7)
Yb1 N1 C1 N2 -1.9(8)
Si1 N1 C1 C6 6.0(13)
Yb1 N1 C1 C6 -179.6(8)
Si1 N1 C1 Yb1 -174.4(8)
O1 Yb1 C1 N2 79.7(6)
O2 Yb1 C1 N2 -122.2(6)
N1 Yb1 C1 N2 177.9(9)
N4 Yb1 C1 N2 -22.6(6)
O1 Yb1 C1 N1 -98.2(6)
O2 Yb1 C1 N1 59.9(6)
N2 Yb1 C1 N1 -177.9(9)
N4 Yb1 C1 N1 159.5(5)
O1 Yb1 C1 C6 79(6)
O2 Yb1 C1 C6 -123(6)
N2 Yb1 C1 C6 -1(6)
N1 Yb1 C1 C6 177(6)
N4 Yb1 C1 C6 -24(6)
C5 N4 C2 N3 178.6(9)
Yb1 N4 C2 N3 -3.7(16)
C5 N4 C2 C12 4.6(16)
Yb1 N4 C2 C12 -177.6(8)
Si2 N3 C2 N4 -175.9(8)
Si2 N3 C2 C12 -1.6(16)
C1 N2 C3 C4 -149.4(9)
Yb1 N2 C3 C4 24.4(16)
N2 C3 C4 C5 -49.8(13)
C3 C4 C5 N4 85.3(12)
C2 N4 C5 C4 104.4(12)
Yb1 N4 C5 C4 -73.9(10)
N2 C1 C6 C7 101.4(12)
N1 C1 C6 C7 -81.0(14)
Yb1 C1 C6 C7 103(6)
N2 C1 C6 C11 -83.3(13)
N1 C1 C6 C11 94.3(13)
Yb1 C1 C6 C11 -82(6)
C11 C6 C7 C8 2.1(18)
C1 C6 C7 C8 177.5(11)
C6 C7 C8 C9 -2(2)
C7 C8 C9 C10 2(2)
C8 C9 C10 C11 -1.5(19)
C7 C6 C11 C10 -1.9(17)
C1 C6 C11 C10 -177.4(10)
C9 C10 C11 C6 1.6(17)
N4 C2 C12 C17 -84.7(15)
N3 C2 C12 C17 101.6(15)
N4 C2 C12 C13 99.8(16)
N3 C2 C12 C13 -74.0(15)
C17 C12 C13 C14 4.0(18)
C2 C12 C13 C14 179.6(12)
C12 C13 C14 C15 -5(2)
C13 C14 C15 C16 8(2)
C14 C15 C16 C17 -9(2)
C13 C12 C17 C16 -6(2)
C2 C12 C17 C16 178.2(12)
C15 C16 C17 C12 9(2)
Yb1 O1 C24 C29 119(4)
Yb1 O1 C24 C25 -63(4)
O1 C24 C25 C26 -179.0(9)
C29 C24 C25 C26 -1.3(16)
O1 C24 C25 C30 0.7(16)
C29 C24 C25 C30 178.4(10)
C24 C25 C26 C27 -1.6(17)
C30 C25 C26 C27 178.7(11)
C25 C26 C27 C28 3.4(18)
C25 C26 C27 C34 -174.0(11)
C26 C27 C28 C29 -2.4(17)
C34 C27 C28 C29 175.0(11)
O1 C24 C29 C28 179.9(9)
C25 C24 C29 C28 2.2(15)
O1 C24 C29 C35 3.5(16)
C25 C24 C29 C35 -174.2(10)
C27 C28 C29 C24 -0.3(16)
C27 C28 C29 C35 176.3(10)
C26 C25 C30 C31 -114.5(12)
C24 C25 C30 C31 65.8(14)
C26 C25 C30 C32 120.5(11)
C24 C25 C30 C32 -59.2(14)
C26 C25 C30 C33 1.4(17)
C24 C25 C30 C33 -178.3(12)
C24 C29 C35 C36 -173.4(11)
C28 C29 C35 C36 10.3(15)
C24 C29 C35 C37 -56.0(15)
C28 C29 C35 C37 127.7(11)
C24 C29 C35 C38 67.8(13)
C28 C29 C35 C38 -108.5(11)
Yb1 O2 C39 C44 93(3)
Yb1 O2 C39 C40 -93(3)
O2 C39 C40 C41 -170.5(9)
C44 C39 C40 C41 3.7(15)
O2 C39 C40 C45 7.9(16)
C44 C39 C40 C45 -177.9(10)
C39 C40 C41 C42 0.1(16)
C45 C40 C41 C42 -178.5(10)
C40 C41 C42 C43 -3.6(16)
C40 C41 C42 C49 178.2(10)
C41 C42 C43 C44 3.5(15)
C49 C42 C43 C44 -178.3(9)
O2 C39 C44 C43 170.2(9)
C40 C39 C44 C43 -3.8(15)
O2 C39 C44 C50 -9.2(15)
C40 C39 C44 C50 176.8(9)
C42 C43 C44 C39 0.2(15)
C42 C43 C44 C50 179.7(9)
C41 C40 C45 C47 -161.8(11)
C39 C40 C45 C47 19.7(18)
C41 C40 C45 C48 73.8(12)
C39 C40 C45 C48 -104.6(13)
C41 C40 C45 C46 -45.1(14)
C39 C40 C45 C46 136.5(12)
C39 C44 C50 C52 115.3(14)
C43 C44 C50 C52 -64.1(15)
C39 C44 C50 C53' -24.7(18)
C43 C44 C50 C53' 155.8(15)
C39 C44 C50 C52' 79.9(17)
C43 C44 C50 C52' -99.5(16)
C39 C44 C50 C53 -1.7(18)
C43 C44 C50 C53 178.8(13)
C39 C44 C50 C51 -132.9(14)
C43 C44 C50 C51 47.7(15)
C39 C44 C50 C51' -179.9(13)
C43 C44 C50 C51' 0.7(16)
